data_7133561
loop_
_publ_author_name
'Mao, Wei-Xin'
'Zhou, Long-Xing'
'Deng, Xin'
'Lan, Jin-Fei'
'Song, Xian-Jiang'
'Zhang, Han-Yue'

_publ_section_title
;
 H/F substitution achieves high piezoelectricity in enantiomeric molecular
 crystals.
;
_journal_issue 74
_journal_name_full 'Chemical communications (Cambridge, England)'
_journal_page_first 10172
_journal_page_last 10175
_journal_paper_doi 10.1039/d4cc03343d
_journal_volume 60
_journal_year 2024
_chemical_absolute_configuration syn
_chemical_formula_moiety 'C7 H4 F O2, C9 H14 N O'
_chemical_formula_sum 'C16 H18 F N O3'
_chemical_formula_weight 291.31
_space_group_crystal_system monoclinic
_space_group_IT_number 4
_space_group_name_Hall 'P 2yb'
_space_group_name_H-M_alt 'P 1 21 1'
_atom_sites_solution_hydrogens geom
_atom_sites_solution_primary iterative
_audit_block_doi 10.5517/ccdc.csd.cc2kfxwt
_audit_creation_date 2024-06-21
_audit_creation_method
;
Olex2 1.3
(compiled 2020.11.12 svn.r5f609507 for OlexSys, GUI svn.r6408)
;
_audit_update_record
;
2024-07-01 deposited with the CCDC.	2024-08-21 downloaded from the CCDC.
;
_cell_angle_alpha 90
_cell_angle_beta 100.162(2)
_cell_angle_gamma 90
_cell_formula_units_Z 2
_cell_length_a 7.2820(2)
_cell_length_b 6.1726(2)
_cell_length_c 17.3070(5)
_cell_measurement_reflns_used 2441
_cell_measurement_temperature 296.23(10)
_cell_measurement_theta_max 72.7430
_cell_measurement_theta_min 2.5890
_cell_volume 765.73(4)
_computing_cell_refinement 'CrysAlisPro 1.171.42.79a (Rigaku OD, 2022)'
_computing_data_collection 'CrysAlisPro 1.171.42.79a (Rigaku OD, 2022)'
_computing_data_reduction 'CrysAlisPro 1.171.42.79a (Rigaku OD, 2022)'
_computing_molecular_graphics 'Olex2 1.3 (Dolomanov et al., 2009)'
_computing_publication_material 'Olex2 1.3 (Dolomanov et al., 2009)'
_computing_structure_refinement 'SHELXL 2017/1 (Sheldrick, 2015)'
_computing_structure_solution 'olex2.solve 1.3 (Bourhis et al., 2015)'
_diffrn_ambient_temperature 296.15
_diffrn_detector_area_resol_mean 10.0000
_diffrn_detector_type HyPix
_diffrn_measured_fraction_theta_full 0.988
_diffrn_measured_fraction_theta_max 0.927
_diffrn_measurement_details
;
List of Runs (angles in degrees, time in seconds):

  # Type    Start    End  Width  t~exp~   \w     \q     \k     \f   Frames
#--------------------------------------------------------------------------
  1  \w     46.00  75.00   0.50    1.60    --  108.36 -94.00-180.00   58
  2  \w     20.00  93.00   0.50    0.50    --   45.20-125.00-180.00  146
  3  \w    -31.00  -6.00   0.50    0.50    --  -45.20  54.00  49.00   50
  4  \w    -66.00 -29.00   0.50    1.60    -- -102.00  61.00   0.00   74
  5  \w    -56.00 -28.00   0.50    1.60    -- -102.00  54.00  49.00   56
  6  \w   -171.00-119.00   0.50    1.60    -- -102.00 -15.00 150.00  104
  7  \w   -115.00 -89.00   0.50    1.60    -- -102.00 -15.00 150.00   52
  8  \w   -117.00 -84.00   0.50    1.60    -- -102.00 -45.00 -30.00   66
  9  \w   -174.00-127.00   0.50    1.60    -- -102.00 -45.00 -30.00   94
 10  \w   -175.00 -84.00   0.50    1.60    -- -102.00 -54.00 -93.00  182
 11  \w    -95.00 -70.00   0.50    0.50    --  -45.20 -54.00 -93.00   50
 12  \w    -26.00  61.00   0.50    0.50    --   45.20 -54.00 -93.00  174
 13  \w     35.00  89.00   0.50    1.60    --  108.36 -77.00  60.00  108
 14  \w     43.00  68.00   0.50    1.60    --  108.36 -61.00 120.00   50
 15  \w     36.00  63.00   0.50    1.60    --  108.36 -61.00  60.00   54
 16  \w     35.00  60.00   0.50    1.60    --  108.36 -61.00 -60.00   50
 17  \w     38.00  63.00   0.50    1.60    --  108.36 -54.00 -93.00   50
 18  \w     35.00  60.00   0.50    1.60    --  108.36 -61.00-150.00   50
 19  \w     27.00 116.00   0.50    0.50    --   45.20  54.00  49.00  178
 20  \w     97.00 126.00   0.50    1.60    --  108.36  30.00 150.00   58
 21  \w    142.00 178.00   0.50    1.60    --  108.36  30.00 150.00   72
 22  \w    153.00 178.00   0.50    1.60    --  108.36  54.00  49.00   50
;
_diffrn_measurement_device 'four-circle diffractometer'
_diffrn_measurement_device_type 'XtaLAB Synergy R, DW system, HyPix'
_diffrn_measurement_method '\w scans'
_diffrn_radiation_type CuK\a
_diffrn_radiation_wavelength 1.54184
_diffrn_reflns_av_R_equivalents 0.0414
_diffrn_reflns_av_unetI/netI 0.0366
_diffrn_reflns_Laue_measured_fraction_full 0.988
_diffrn_reflns_Laue_measured_fraction_max 0.927
_diffrn_reflns_limit_h_max 8
_diffrn_reflns_limit_h_min -9
_diffrn_reflns_limit_k_max 7
_diffrn_reflns_limit_k_min -6
_diffrn_reflns_limit_l_max 21
_diffrn_reflns_limit_l_min -20
_diffrn_reflns_number 4316
_diffrn_reflns_point_group_measured_fraction_full 0.820
_diffrn_reflns_point_group_measured_fraction_max 0.754
_diffrn_reflns_theta_full 67.684
_diffrn_reflns_theta_max 76.673
_diffrn_reflns_theta_min 2.594
_exptl_absorpt_coefficient_mu 0.792
_exptl_absorpt_correction_T_max 1.00000
_exptl_absorpt_correction_T_min 0.40803
_exptl_absorpt_correction_type multi-scan
_exptl_absorpt_process_details
;
CrysAlisPro 1.171.42.79a (Rigaku Oxford Diffraction, 2022)
Empirical absorption correction using spherical harmonics,
implemented in SCALE3 ABSPACK scaling algorithm.
;
_exptl_crystal_colour colorless
_exptl_crystal_density_diffrn 1.263
_exptl_crystal_description block
_exptl_crystal_F_000 308
_refine_diff_density_max 0.244
_refine_diff_density_min -0.214
_refine_diff_density_rms 0.049
_refine_ls_abs_structure_details
;
 Flack x determined using 622 quotients [(I+)-(I-)]/[(I+)+(I-)]
 (Parsons, Flack and Wagner, Acta Cryst. B69 (2013) 249-259).
;
_refine_ls_abs_structure_Flack -0.13(17)
_refine_ls_extinction_method none
_refine_ls_goodness_of_fit_ref 1.082
_refine_ls_hydrogen_treatment constr
_refine_ls_matrix_type full
_refine_ls_number_parameters 193
_refine_ls_number_reflns 2422
_refine_ls_number_restraints 1
_refine_ls_restrained_S_all 1.081
_refine_ls_R_factor_all 0.0665
_refine_ls_R_factor_gt 0.0600
_refine_ls_shift/su_max 0.000
_refine_ls_shift/su_mean 0.000
_refine_ls_structure_factor_coef Fsqd
_refine_ls_weighting_details 'w=1/[\s^2^(Fo^2^)+(0.1376P)^2^] where P=(Fo^2^+2Fc^2^)/3'
_refine_ls_weighting_scheme calc
_refine_ls_wR_factor_gt 0.1807
_refine_ls_wR_factor_ref 0.1902
_reflns_Friedel_coverage 0.484
_reflns_Friedel_fraction_full 0.614
_reflns_Friedel_fraction_max 0.545
_reflns_number_gt 2048
_reflns_number_total 2422
_reflns_threshold_expression 'I > 2\s(I)'
_cod_data_source_file d4cc03343d2.cif
_cod_data_source_block zn-240130-1-2_auto
_cod_depositor_comments 'Adding full bibliography for 7133559--7133566.cif.'
_cod_database_code 7133561
_shelx_shelxl_version_number 2017/1
_shelx_space_group_comment
;
The symmetry employed for this shelxl refinement is uniquely defined
by the following loop, which should always be used as a source of
symmetry information in preference to the above space-group names.
They are only intended as comments.
;
_olex2_refinement_description
;
1.a Ternary CH refined with riding coordinates:
 C2(H2)
1.b Aromatic/amide H refined with riding coordinates:
 C8(H8), C5(H5), C4(H4), C7(H7), C14(H14), C11(H11), C12(H12), C15(H15)
1.c Idealised Me refined as rotating group:
 N1(H1A,H1B,H1C), C1(H1D,H1E,H1F), C9(H9A,H9B,H9C)
;
_olex2_submission_special_instructions 'No special instructions were received'
_oxdiff_exptl_absorpt_empirical_details
;
Empirical correction (ABSPACK) includes:
- Absorption correction using spherical harmonics
- Frame scaling
;

loop_
_space_group_symop_operation_xyz
'x, y, z'
'-x, y+1/2, -z'

loop_
_atom_site_label
_atom_site_type_symbol
_atom_site_fract_x
_atom_site_fract_y
_atom_site_fract_z
_atom_site_U_iso_or_equiv
_atom_site_adp_type
_atom_site_occupancy
_atom_site_site_symmetry_order
_atom_site_calc_flag
_atom_site_refinement_flags_posn
_atom_site_refinement_flags_adp
_atom_site_refinement_flags_occupancy
_atom_site_disorder_assembly
_atom_site_disorder_group
O3 O 0.3632(4) 0.0198(6) 0.10555(16) 0.0813(9) Uani 1 1 d . . . . .
F1 F 0.4910(5) 0.2142(8) 0.46763(13) 0.1223(14) Uani 1 1 d . . . . .
N1 N 0.6139(4) 0.7296(6) 0.05740(14) 0.0625(8) Uani 1 1 d . . . . .
H1A H 0.582692 0.734353 0.005341 0.075 Uiso 1 1 calc R U . . .
H1B H 0.554382 0.834203 0.078381 0.075 Uiso 1 1 calc R U . . .
H1C H 0.582085 0.601526 0.074633 0.075 Uiso 1 1 calc R U . . .
O1 O 0.9959(5) 0.6731(8) 0.41009(15) 0.0993(12) Uani 1 1 d . . . . .
O2 O 0.4912(5) 0.3365(7) 0.10608(18) 0.0998(12) Uani 1 1 d . . . . .
C16 C 0.4252(4) 0.1872(7) 0.1406(2) 0.0650(9) Uani 1 1 d . . . . .
C8 C 0.9693(5) 0.5568(7) 0.2010(2) 0.0694(10) Uani 1 1 d . . . . .
H8 H 1.002429 0.450294 0.167978 0.083 Uiso 1 1 calc R U . . .
C13 C 0.4329(4) 0.2013(7) 0.22772(19) 0.0582(8) Uani 1 1 d . . . . .
C3 C 0.8761(4) 0.7377(7) 0.16851(18) 0.0611(9) Uani 1 1 d . . . . .
C5 C 0.8752(5) 0.8709(9) 0.2982(2) 0.0743(11) Uani 1 1 d . . . . .
H5 H 0.843146 0.977608 0.331326 0.089 Uiso 1 1 calc R U . . .
C4 C 0.8340(5) 0.8991(8) 0.2188(2) 0.0688(10) Uani 1 1 d . . . . .
H4 H 0.777645 1.026802 0.198208 0.083 Uiso 1 1 calc R U . . .
C2 C 0.8203(5) 0.7612(8) 0.0807(2) 0.0701(11) Uani 1 1 d . . . . .
H2 H 0.882494 0.646132 0.056020 0.084 Uiso 1 1 calc R U . . .
C6 C 0.9648(4) 0.6834(8) 0.3299(2) 0.0686(10) Uani 1 1 d . . . . .
C7 C 1.0149(5) 0.5291(8) 0.2810(2) 0.0720(10) Uani 1 1 d . . . . .
H7 H 1.079375 0.406073 0.301601 0.086 Uiso 1 1 calc R U . . .
C14 C 0.3663(5) 0.0332(8) 0.2679(2) 0.0683(9) Uani 1 1 d . . . . .
H14 H 0.308192 -0.084127 0.239981 0.082 Uiso 1 1 calc R U . . .
C10 C 0.4715(6) 0.2120(10) 0.3884(2) 0.0822(13) Uani 1 1 d . . . . .
C11 C 0.5364(6) 0.3822(9) 0.3514(2) 0.0816(13) Uani 1 1 d . . . . .
H11 H 0.592626 0.499654 0.379841 0.098 Uiso 1 1 calc R U . . .
C12 C 0.5171(5) 0.3771(8) 0.2701(2) 0.0707(10) Uani 1 1 d . . . . .
H12 H 0.560781 0.492296 0.243829 0.085 Uiso 1 1 calc R U . . .
C15 C 0.3846(6) 0.0362(10) 0.3485(3) 0.0844(13) Uani 1 1 d . . . . .
H15 H 0.339466 -0.077137 0.375257 0.101 Uiso 1 1 calc R U . . .
C1 C 0.8712(7) 0.9755(13) 0.0478(3) 0.1030(19) Uani 1 1 d . . . . .
H1D H 0.824267 0.979821 -0.007628 0.155 Uiso 1 1 calc R U . . .
H1E H 1.004411 0.991161 0.056952 0.155 Uiso 1 1 calc R U . . .
H1F H 0.817109 1.091582 0.073125 0.155 Uiso 1 1 calc R U . . .
C9 C 1.0740(12) 0.4849(15) 0.4470(3) 0.128(3) Uani 1 1 d . . . . .
H9A H 1.184351 0.447324 0.426746 0.191 Uiso 1 1 calc R U . . .
H9B H 0.985452 0.368655 0.437119 0.191 Uiso 1 1 calc R U . . .
H9C H 1.105985 0.509534 0.502532 0.191 Uiso 1 1 calc R U . . .

loop_
_atom_site_aniso_label
_atom_site_aniso_U_11
_atom_site_aniso_U_22
_atom_site_aniso_U_33
_atom_site_aniso_U_23
_atom_site_aniso_U_13
_atom_site_aniso_U_12
O3 0.0812(15) 0.094(2) 0.0675(15) -0.0163(16) 0.0093(12) -0.0074(15)
F1 0.145(2) 0.171(4) 0.0499(11) 0.003(2) 0.0131(13) 0.022(3)
N1 0.0726(14) 0.067(2) 0.0457(12) -0.0035(14) 0.0042(10) -0.0040(14)
O1 0.118(2) 0.127(3) 0.0494(13) -0.0010(18) 0.0033(13) 0.018(2)
O2 0.130(3) 0.106(3) 0.0627(16) 0.0118(17) 0.0134(15) -0.031(2)
C16 0.0586(14) 0.077(3) 0.0586(17) 0.0045(19) 0.0070(12) 0.0013(18)
C8 0.0708(18) 0.072(3) 0.066(2) -0.0081(19) 0.0132(15) 0.0087(18)
C13 0.0544(12) 0.063(2) 0.0567(15) 0.0024(17) 0.0079(11) 0.0030(15)
C3 0.0552(13) 0.075(3) 0.0528(15) -0.0035(17) 0.0086(11) 0.0047(15)
C5 0.074(2) 0.087(3) 0.0591(19) -0.016(2) 0.0049(15) 0.013(2)
C4 0.0698(18) 0.075(3) 0.0583(18) -0.0046(18) 0.0030(14) 0.0153(18)
C2 0.0638(16) 0.093(3) 0.0549(17) -0.0040(19) 0.0147(13) 0.0038(18)
C6 0.0659(16) 0.083(3) 0.0539(16) -0.004(2) 0.0030(13) 0.0009(18)
C7 0.0770(19) 0.069(2) 0.066(2) 0.000(2) 0.0018(15) 0.0108(19)
C14 0.0725(17) 0.066(2) 0.066(2) -0.0013(19) 0.0133(14) -0.0027(17)
C10 0.0828(19) 0.109(4) 0.0542(17) 0.001(2) 0.0092(15) 0.011(3)
C11 0.082(2) 0.095(4) 0.066(2) -0.018(2) 0.0065(17) -0.005(2)
C12 0.0722(18) 0.074(3) 0.067(2) -0.005(2) 0.0137(15) -0.0080(19)
C15 0.089(2) 0.094(4) 0.073(2) 0.020(3) 0.0233(19) 0.003(3)
C1 0.081(2) 0.151(6) 0.076(3) 0.023(3) 0.012(2) -0.032(3)
C9 0.175(6) 0.139(6) 0.062(3) 0.016(3) 0.001(3) 0.020(5)

loop_
_atom_type_symbol
_atom_type_description
_atom_type_scat_dispersion_real
_atom_type_scat_dispersion_imag
_atom_type_scat_source
C C 0.0181 0.0091 'International Tables Vol C Tables 4.2.6.8 and 6.1.1.4'
H H 0.0000 0.0000 'International Tables Vol C Tables 4.2.6.8 and 6.1.1.4'
F F 0.0727 0.0534 'International Tables Vol C Tables 4.2.6.8 and 6.1.1.4'
N N 0.0311 0.0180 'International Tables Vol C Tables 4.2.6.8 and 6.1.1.4'
O O 0.0492 0.0322 'International Tables Vol C Tables 4.2.6.8 and 6.1.1.4'

loop_
_geom_angle_atom_site_label_1
_geom_angle_atom_site_label_2
_geom_angle_atom_site_label_3
_geom_angle
_geom_angle_site_symmetry_1
_geom_angle_site_symmetry_3
_geom_angle_publ_flag
H1A N1 H1B 109.5 . . ?
H1A N1 H1C 109.5 . . ?
H1B N1 H1C 109.5 . . ?
C2 N1 H1A 109.5 . . ?
C2 N1 H1B 109.5 . . ?
C2 N1 H1C 109.5 . . ?
C6 O1 C9 118.9(4) . . ?
O3 C16 C13 119.0(3) . . ?
O2 C16 O3 121.4(3) . . ?
O2 C16 C13 119.5(4) . . ?
C3 C8 H8 119.1 . . ?
C3 C8 C7 121.8(4) . . ?
C7 C8 H8 119.1 . . ?
C14 C13 C16 120.4(3) . . ?
C14 C13 C12 118.8(3) . . ?
C12 C13 C16 120.7(3) . . ?
C8 C3 C4 118.3(3) . . ?
C8 C3 C2 121.0(4) . . ?
C4 C3 C2 120.7(4) . . ?
C4 C5 H5 119.8 . . ?
C4 C5 C6 120.5(4) . . ?
C6 C5 H5 119.8 . . ?
C3 C4 H4 119.9 . . ?
C5 C4 C3 120.3(4) . . ?
C5 C4 H4 119.9 . . ?
N1 C2 C3 109.7(3) . . ?
N1 C2 H2 107.9 . . ?
N1 C2 C1 108.2(3) . . ?
C3 C2 H2 107.9 . . ?
C3 C2 C1 115.0(4) . . ?
C1 C2 H2 107.9 . . ?
O1 C6 C5 114.9(4) . . ?
C7 C6 O1 125.6(4) . . ?
C7 C6 C5 119.5(3) . . ?
C8 C7 H7 120.2 . . ?
C6 C7 C8 119.5(4) . . ?
C6 C7 H7 120.2 . . ?
C13 C14 H14 119.4 . . ?
C15 C14 C13 121.3(4) . . ?
C15 C14 H14 119.4 . . ?
F1 C10 C11 119.1(5) . . ?
F1 C10 C15 118.2(5) . . ?
C11 C10 C15 122.7(4) . . ?
C10 C11 H11 120.7 . . ?
C10 C11 C12 118.6(4) . . ?
C12 C11 H11 120.7 . . ?
C13 C12 H12 119.7 . . ?
C11 C12 C13 120.6(4) . . ?
C11 C12 H12 119.7 . . ?
C14 C15 C10 118.1(4) . . ?
C14 C15 H15 120.9 . . ?
C10 C15 H15 120.9 . . ?
C2 C1 H1D 109.5 . . ?
C2 C1 H1E 109.5 . . ?
C2 C1 H1F 109.5 . . ?
H1D C1 H1E 109.5 . . ?
H1D C1 H1F 109.5 . . ?
H1E C1 H1F 109.5 . . ?
O1 C9 H9A 109.5 . . ?
O1 C9 H9B 109.5 . . ?
O1 C9 H9C 109.5 . . ?
H9A C9 H9B 109.5 . . ?
H9A C9 H9C 109.5 . . ?
H9B C9 H9C 109.5 . . ?

loop_
_geom_bond_atom_site_label_1
_geom_bond_atom_site_label_2
_geom_bond_distance
_geom_bond_site_symmetry_2
_geom_bond_publ_flag
O3 C16 1.242(5) . ?
F1 C10 1.353(4) . ?
N1 H1A 0.8900 . ?
N1 H1B 0.8900 . ?
N1 H1C 0.8900 . ?
N1 C2 1.499(4) . ?
O1 C6 1.368(4) . ?
O1 C9 1.398(9) . ?
O2 C16 1.240(5) . ?
C16 C13 1.501(4) . ?
C8 H8 0.9300 . ?
C8 C3 1.374(6) . ?
C8 C7 1.377(5) . ?
C13 C14 1.384(6) . ?
C13 C12 1.390(6) . ?
C3 C4 1.392(6) . ?
C3 C2 1.509(4) . ?
C5 H5 0.9300 . ?
C5 C4 1.364(5) . ?
C5 C6 1.393(6) . ?
C4 H4 0.9300 . ?
C2 H2 0.9800 . ?
C2 C1 1.512(8) . ?
C6 C7 1.366(6) . ?
C7 H7 0.9300 . ?
C14 H14 0.9300 . ?
C14 C15 1.378(6) . ?
C10 C11 1.358(8) . ?
C10 C15 1.379(8) . ?
C11 H11 0.9300 . ?
C11 C12 1.389(5) . ?
C12 H12 0.9300 . ?
C15 H15 0.9300 . ?
C1 H1D 0.9600 . ?
C1 H1E 0.9600 . ?
C1 H1F 0.9600 . ?
C9 H9A 0.9600 . ?
C9 H9B 0.9600 . ?
C9 H9C 0.9600 . ?

loop_
_geom_hbond_atom_site_label_D
_geom_hbond_atom_site_label_H
_geom_hbond_atom_site_label_A
_geom_hbond_distance_DH
_geom_hbond_distance_HA
_geom_hbond_distance_DA
_geom_hbond_angle_DHA
_geom_hbond_site_symmetry_A
_geom_hbond_publ_flag
N1 H1A O3 0.89 2.42 3.134(4) 137.4 2_655 yes
N1 H1A O2 0.89 2.01 2.874(4) 163.5 2_655 yes
N1 H1B O3 0.89 1.92 2.788(5) 163.1 1_565 yes
N1 H1C O2 0.89 1.88 2.768(5) 174.5 . yes
C2 H2 O3 0.98 3.14 3.589(5) 109.5 2_655 yes
C14 H14 O3 0.93 2.51 2.807(5) 98.6 . yes
C12 H12 O2 0.93 2.54 2.823(5) 98.1 . yes
C1 H1D O2 0.96 2.75 3.509(6) 136.1 2_655 yes
C1 H1E O3 0.96 2.61 3.556(5) 170.7 1_665 yes
C9 H9A F1 0.96 2.65 3.429(9) 139.0 1_655 yes
C9 H9C F1 0.96 3.15 3.545(9) 106.4 2_756 yes
C9 H9C O1 0.96 2.75 3.244(8) 113.0 2_746 yes

loop_
_geom_torsion_atom_site_label_1
_geom_torsion_atom_site_label_2
_geom_torsion_atom_site_label_3
_geom_torsion_atom_site_label_4
_geom_torsion
_geom_torsion_site_symmetry_1
_geom_torsion_site_symmetry_2
_geom_torsion_site_symmetry_3
_geom_torsion_site_symmetry_4
_geom_torsion_publ_flag
O3 C16 C13 C14 -2.1(5) . . . . ?
O3 C16 C13 C12 174.0(3) . . . . ?
F1 C10 C11 C12 179.4(4) . . . . ?
F1 C10 C15 C14 -179.4(4) . . . . ?
O1 C6 C7 C8 177.8(4) . . . . ?
O2 C16 C13 C14 -177.6(4) . . . . ?
O2 C16 C13 C12 -1.6(5) . . . . ?
C16 C13 C14 C15 175.2(3) . . . . ?
C16 C13 C12 C11 -175.2(3) . . . . ?
C8 C3 C4 C5 -3.8(5) . . . . ?
C8 C3 C2 N1 106.6(4) . . . . ?
C8 C3 C2 C1 -131.1(4) . . . . ?
C13 C14 C15 C10 -0.1(6) . . . . ?
C3 C8 C7 C6 0.8(6) . . . . ?
C5 C6 C7 C8 -2.6(6) . . . . ?
C4 C3 C2 N1 -73.4(5) . . . . ?
C4 C3 C2 C1 49.0(4) . . . . ?
C4 C5 C6 O1 -179.1(4) . . . . ?
C4 C5 C6 C7 1.3(6) . . . . ?
C2 C3 C4 C5 176.1(4) . . . . ?
C6 C5 C4 C3 2.0(6) . . . . ?
C7 C8 C3 C4 2.4(6) . . . . ?
C7 C8 C3 C2 -177.5(3) . . . . ?
C14 C13 C12 C11 1.0(5) . . . . ?
C10 C11 C12 C13 0.0(6) . . . . ?
C11 C10 C15 C14 1.1(7) . . . . ?
C12 C13 C14 C15 -0.9(5) . . . . ?
C15 C10 C11 C12 -1.1(7) . . . . ?
C9 O1 C6 C5 175.9(5) . . . . ?
C9 O1 C6 C7 -4.6(7) . . . . ?
